data_7132127
loop_
_publ_author_name
'Breitwieser, Kevin'
'Dankert, Fabian'
'Gruenwald, Annette'
'Mayer, Paula R.'
'Heinemann, Frank'
'Munz, Dominik'

_publ_section_title
;
 Swift C--C Bond Insertion by a 12-Electron Palladium(0) Surrogate
;
_journal_name_full 'Chemical Communications'
_journal_paper_doi 10.1039/D3CC03964A
_journal_year 2023
_chemical_formula_moiety 'C47 H62 N2 Pd, 2(C6 H6)'
_chemical_formula_sum 'C59 H74 N2 Pd'
_chemical_formula_weight 917.60
_chemical_properties_physical Air-sensitive,Moisture-sensitive,Hygroscopic
_space_group_crystal_system orthorhombic
_space_group_IT_number 61
_space_group_name_Hall '-P 2ac 2ab'
_space_group_name_H-M_alt 'P b c a'
_atom_sites_solution_hydrogens geom
_audit_creation_date 2023-04-12
_audit_creation_method
;
Olex2 1.3
(compiled 2020.11.12 svn.r5f609507 for OlexSys, GUI svn.r6226)
;
_audit_update_record
;
2023-08-11 deposited with the CCDC.	2023-09-14 downloaded from the CCDC.
;
_cell_angle_alpha 90
_cell_angle_beta 90
_cell_angle_gamma 90
_cell_formula_units_Z 8
_cell_length_a 17.2411(12)
_cell_length_b 18.2386(11)
_cell_length_c 32.1839(18)
_cell_measurement_reflns_used 2397
_cell_measurement_temperature 152.65
_cell_measurement_theta_max 18.721
_cell_measurement_theta_min 2.321
_cell_volume 10120.3(11)
_computing_cell_refinement 'SAINT V8.40B (Bruker, 2016)'
_computing_data_reduction 'SAINT V8.40B (Bruker, 2016)'
_computing_molecular_graphics 'Olex2 1.3 (Dolomanov et al., 2009)'
_computing_publication_material 'Olex2 1.3 (Dolomanov et al., 2009)'
_computing_structure_refinement 'SHELXL 2018/3 (Sheldrick, 2015)'
_computing_structure_solution 'SHELXT 2018/2 (Sheldrick, 2018)'
_diffrn_ambient_temperature 152.65
_diffrn_measured_fraction_theta_full 0.995
_diffrn_measured_fraction_theta_max 0.995
_diffrn_measurement_device_type 'Bruker APEX-II CCD'
_diffrn_measurement_method '\f and \w scans'
_diffrn_radiation_type MoK\a
_diffrn_radiation_wavelength 0.71073
_diffrn_reflns_av_R_equivalents 0.2177
_diffrn_reflns_av_unetI/netI 0.2252
_diffrn_reflns_Laue_measured_fraction_full 0.995
_diffrn_reflns_Laue_measured_fraction_max 0.995
_diffrn_reflns_limit_h_max 9
_diffrn_reflns_limit_h_min -20
_diffrn_reflns_limit_k_max 16
_diffrn_reflns_limit_k_min -21
_diffrn_reflns_limit_l_max 37
_diffrn_reflns_limit_l_min -32
_diffrn_reflns_number 37672
_diffrn_reflns_point_group_measured_fraction_full 0.995
_diffrn_reflns_point_group_measured_fraction_max 0.995
_diffrn_reflns_theta_full 24.500
_diffrn_reflns_theta_max 24.500
_diffrn_reflns_theta_min 1.265
_diffrn_source_current 30.0
_diffrn_source_power 1.5
_diffrn_source_voltage 50.0
_diffrn_standards_number 0
_exptl_absorpt_coefficient_mu 0.405
_exptl_absorpt_correction_T_max 0.7452
_exptl_absorpt_correction_T_min 0.5933
_exptl_absorpt_correction_type multi-scan
_exptl_absorpt_process_details
;
SADABS-2016/2 (Bruker,2016/2) was used for absorption correction.
wR2(int) was 0.0792 before and 0.0717 after correction.
The Ratio of minimum to maximum transmission is 0.7962.
The \l/2 correction factor is Not present.
;
_exptl_crystal_colour colourless
_exptl_crystal_colour_primary colourless
_exptl_crystal_density_diffrn 1.204
_exptl_crystal_description needle
_exptl_crystal_F_000 3904
_exptl_crystal_size_max 0.3
_exptl_crystal_size_mid 0.07
_exptl_crystal_size_min 0.04
_refine_diff_density_max 0.975
_refine_diff_density_min -0.678
_refine_diff_density_rms 0.107
_refine_ls_extinction_method none
_refine_ls_goodness_of_fit_ref 0.880
_refine_ls_hydrogen_treatment constr
_refine_ls_matrix_type full
_refine_ls_number_parameters 549
_refine_ls_number_reflns 8384
_refine_ls_number_restraints 0
_refine_ls_restrained_S_all 0.880
_refine_ls_R_factor_all 0.2131
_refine_ls_R_factor_gt 0.0711
_refine_ls_shift/su_max 0.001
_refine_ls_shift/su_mean 0.000
_refine_ls_structure_factor_coef Fsqd
_refine_ls_weighting_details 'w=1/[\s^2^(Fo^2^)+(0.0485P)^2^] where P=(Fo^2^+2Fc^2^)/3'
_refine_ls_weighting_scheme calc
_refine_ls_wR_factor_gt 0.1181
_refine_ls_wR_factor_ref 0.1494
_reflns_Friedel_coverage 0.000
_reflns_number_gt 3517
_reflns_number_total 8384
_reflns_threshold_expression 'I > 2\s(I)'
_cod_data_source_file d3cc03964a2.cif
_cod_data_source_block stru4963_0m
_cod_database_code 7132127
_shelx_shelxl_version_number 2018/3
_shelx_space_group_comment
;
The symmetry employed for this shelxl refinement is uniquely defined
by the following loop, which should always be used as a source of
symmetry information in preference to the above space-group names.
They are only intended as comments.
;
_shelx_estimated_absorpt_t_max 0.984
_shelx_estimated_absorpt_t_min 0.888
_olex2_refinement_description
;
1. Fixed Uiso
 At 1.2 times of:
  All C(H) groups, All C(H,H) groups
 At 1.5 times of:
  All C(H,H,H) groups
2.a Ternary CH refined with riding coordinates:
 C22(H22), C19(H19), C34(H34), C31(H31)
2.b Secondary CH2 refined with riding coordinates:
 C3(H3A,H3B), C37(H37A,H37B)
2.c Aromatic/amide H refined with riding coordinates:
 C15(H15), C16(H16), C17(H17), C29(H29), C28(H28), C27(H27), C40(H40),
 C44(H44), C45(H45), C46(H46), C47(H47), C43(H43), C55(H55), C54(H54), C59(H59),
  C58(H58), C57(H57), C56(H56), C50(H50), C49(H49), C48(H48), C53(H53),
 C52(H52), C51(H51)
2.d Fitted hexagon refined as free rotating group:
 C55(C54,C59,C58,C57,C56), C50(C49,C48,C53,C52,C51)
2.e Idealised Me refined as rotating group:
 C24(H24A,H24B,H24C), C23(H23A,H23B,H23C), C21(H21A,H21B,H21C), C20(H20A,H20B,
 H20C), C12(H12A,H12B,H12C), C11(H11A,H11B,H11C), C10(H10A,H10B,H10C), C35(H35A,
 H35B,H35C), C36(H36A,H36B,H36C), C32(H32A,H32B,H32C), C33(H33A,H33B,H33C),
 C5(H5A,H5B,H5C), C6(H6A,H6B,H6C), C7(H7A,H7B,H7C)
;
_olex2_submission_special_instructions 'No special instructions were received'

loop_
_space_group_symop_operation_xyz
'x, y, z'
'x+1/2, -y+1/2, -z'
'-x, y+1/2, -z+1/2'
'-x+1/2, -y, z+1/2'
'-x, -y, -z'
'-x-1/2, y-1/2, z'
'x, -y-1/2, z-1/2'
'x-1/2, y, -z-1/2'

loop_
_atom_site_label
_atom_site_type_symbol
_atom_site_fract_x
_atom_site_fract_y
_atom_site_fract_z
_atom_site_U_iso_or_equiv
_atom_site_adp_type
_atom_site_occupancy
_atom_site_site_symmetry_order
_atom_site_calc_flag
_atom_site_refinement_flags_posn
_atom_site_refinement_flags_adp
_atom_site_refinement_flags_occupancy
_atom_site_disorder_assembly
_atom_site_disorder_group
Pd1 Pd 0.71216(3) 0.36963(3) 0.34958(2) 0.02448(16) Uani 1 1 d . . . . .
N1 N 0.7677(4) 0.4011(3) 0.40760(16) 0.0290(17) Uani 1 1 d . . . . .
N2 N 0.7926(4) 0.4949(3) 0.30179(15) 0.0208(13) Uani 1 1 d . . . . .
C38 C 0.6276(4) 0.2950(3) 0.3643(2) 0.0236(18) Uani 1 1 d . . . . .
C41 C 0.4874(4) 0.2195(3) 0.3478(2) 0.0239(16) Uani 1 1 d . . . . .
C13 C 0.7305(4) 0.3680(4) 0.44361(19) 0.0263(18) Uani 1 1 d . . . . .
C14 C 0.7653(5) 0.3041(4) 0.4598(2) 0.034(2) Uani 1 1 d . . . . .
C15 C 0.7260(6) 0.2712(4) 0.4931(2) 0.042(2) Uani 1 1 d . . . . .
H15 H 0.746183 0.227054 0.504504 0.051 Uiso 1 1 calc R U . . .
C16 C 0.6599(6) 0.3001(5) 0.5099(2) 0.047(2) Uani 1 1 d . . . . .
H16 H 0.636162 0.277476 0.533253 0.056 Uiso 1 1 calc R U . . .
C17 C 0.6281(5) 0.3625(4) 0.4926(2) 0.045(2) Uani 1 1 d . . . . .
H17 H 0.581888 0.382228 0.504128 0.054 Uiso 1 1 calc R U . . .
C18 C 0.6621(5) 0.3971(4) 0.4585(2) 0.033(2) Uani 1 1 d . . . . .
C22 C 0.6224(5) 0.4642(4) 0.4404(2) 0.032(2) Uani 1 1 d . . . . .
H22 H 0.654676 0.482787 0.416817 0.038 Uiso 1 1 calc R U . . .
C24 C 0.6128(6) 0.5253(4) 0.4716(2) 0.053(3) Uani 1 1 d . . . . .
H24A H 0.575315 0.510489 0.492845 0.080 Uiso 1 1 calc R U . . .
H24B H 0.593951 0.569397 0.457370 0.080 Uiso 1 1 calc R U . . .
H24C H 0.662881 0.535779 0.484684 0.080 Uiso 1 1 calc R U . . .
C23 C 0.5421(5) 0.4430(4) 0.4233(2) 0.040(2) Uani 1 1 d . . . . .
H23A H 0.548047 0.405208 0.401956 0.061 Uiso 1 1 calc R U . . .
H23B H 0.517311 0.486375 0.411212 0.061 Uiso 1 1 calc R U . . .
H23C H 0.509901 0.424085 0.446007 0.061 Uiso 1 1 calc R U . . .
C19 C 0.8376(5) 0.2696(4) 0.4414(2) 0.032(2) Uani 1 1 d . . . . .
H19 H 0.867987 0.309541 0.427661 0.038 Uiso 1 1 calc R U . . .
C21 C 0.8900(5) 0.2345(4) 0.4741(2) 0.048(3) Uani 1 1 d . . . . .
H21A H 0.904305 0.271298 0.494913 0.072 Uiso 1 1 calc R U . . .
H21B H 0.936942 0.215566 0.460717 0.072 Uiso 1 1 calc R U . . .
H21C H 0.862265 0.194131 0.487636 0.072 Uiso 1 1 calc R U . . .
C20 C 0.8148(5) 0.2144(4) 0.4077(2) 0.044(2) Uani 1 1 d . . . . .
H20A H 0.787321 0.173061 0.420377 0.066 Uiso 1 1 calc R U . . .
H20B H 0.861650 0.196413 0.393695 0.066 Uiso 1 1 calc R U . . .
H20C H 0.780969 0.238306 0.387303 0.066 Uiso 1 1 calc R U . . .
C8 C 0.8240(5) 0.4468(4) 0.4071(2) 0.0285(19) Uani 1 1 d . . . . .
C9 C 0.8644(5) 0.4833(4) 0.4438(2) 0.031(2) Uani 1 1 d . . . . .
C12 C 0.8322(5) 0.5624(3) 0.4486(2) 0.045(2) Uani 1 1 d . . . . .
H12A H 0.852337 0.593346 0.426198 0.068 Uiso 1 1 calc R U . . .
H12B H 0.848554 0.582516 0.475500 0.068 Uiso 1 1 calc R U . . .
H12C H 0.775432 0.561337 0.447321 0.068 Uiso 1 1 calc R U . . .
C11 C 0.9538(5) 0.4866(4) 0.4386(2) 0.047(2) Uani 1 1 d . . . . .
H11A H 0.974090 0.436855 0.434624 0.071 Uiso 1 1 calc R U . . .
H11B H 0.977055 0.508230 0.463502 0.071 Uiso 1 1 calc R U . . .
H11C H 0.966745 0.516647 0.414316 0.071 Uiso 1 1 calc R U . . .
C10 C 0.8516(5) 0.4459(4) 0.4864(2) 0.038(2) Uani 1 1 d . . . . .
H10A H 0.796107 0.445482 0.492918 0.058 Uiso 1 1 calc R U . . .
H10B H 0.879642 0.473117 0.507907 0.058 Uiso 1 1 calc R U . . .
H10C H 0.870997 0.395442 0.485247 0.058 Uiso 1 1 calc R U . . .
C2 C 0.8532(5) 0.4621(4) 0.3625(2) 0.030(2) Uani 1 1 d . . . . .
C1 C 0.7875(5) 0.4478(3) 0.3318(2) 0.0271(17) Uani 1 1 d . . . . .
C25 C 0.7440(4) 0.4908(3) 0.2649(2) 0.0230(18) Uani 1 1 d . . . . .
C30 C 0.7697(5) 0.4476(3) 0.2313(2) 0.0252(19) Uani 1 1 d . . . . .
C34 C 0.8442(5) 0.4046(4) 0.2313(2) 0.034(2) Uani 1 1 d . . . . .
H34 H 0.875537 0.421059 0.255728 0.040 Uiso 1 1 calc R U . . .
C35 C 0.8281(5) 0.3225(4) 0.2366(2) 0.055(3) Uani 1 1 d . . . . .
H35A H 0.796161 0.314763 0.261463 0.082 Uiso 1 1 calc R U . . .
H35B H 0.877255 0.296101 0.239704 0.082 Uiso 1 1 calc R U . . .
H35C H 0.800429 0.304039 0.212164 0.082 Uiso 1 1 calc R U . . .
C36 C 0.8926(5) 0.4179(4) 0.1922(2) 0.044(2) Uani 1 1 d . . . . .
H36A H 0.865984 0.396859 0.168093 0.065 Uiso 1 1 calc R U . . .
H36B H 0.943520 0.394644 0.195401 0.065 Uiso 1 1 calc R U . . .
H36C H 0.899399 0.470748 0.188062 0.065 Uiso 1 1 calc R U . . .
C29 C 0.7221(5) 0.4450(4) 0.1968(2) 0.034(2) Uani 1 1 d . . . . .
H29 H 0.737508 0.416188 0.173618 0.040 Uiso 1 1 calc R U . . .
C28 C 0.6541(5) 0.4823(4) 0.1948(2) 0.043(2) Uani 1 1 d . . . . .
H28 H 0.623417 0.480167 0.170309 0.052 Uiso 1 1 calc R U . . .
C27 C 0.6298(5) 0.5231(4) 0.2282(2) 0.034(2) Uani 1 1 d . . . . .
H27 H 0.582174 0.549160 0.226570 0.041 Uiso 1 1 calc R U . . .
C26 C 0.6744(5) 0.5269(4) 0.2648(2) 0.0283(19) Uani 1 1 d . . . . .
C31 C 0.6388(5) 0.5679(4) 0.3019(2) 0.0303(19) Uani 1 1 d . . . . .
H31 H 0.679241 0.570143 0.324175 0.036 Uiso 1 1 calc R U . . .
C32 C 0.5695(5) 0.5267(4) 0.3197(2) 0.045(2) Uani 1 1 d . . . . .
H32A H 0.546849 0.555183 0.342479 0.067 Uiso 1 1 calc R U . . .
H32B H 0.586473 0.478892 0.330119 0.067 Uiso 1 1 calc R U . . .
H32C H 0.530586 0.519693 0.297846 0.067 Uiso 1 1 calc R U . . .
C33 C 0.6160(5) 0.6469(4) 0.2914(2) 0.045(2) Uani 1 1 d . . . . .
H33A H 0.574606 0.646639 0.270525 0.068 Uiso 1 1 calc R U . . .
H33B H 0.661238 0.673014 0.280288 0.068 Uiso 1 1 calc R U . . .
H33C H 0.597718 0.671719 0.316539 0.068 Uiso 1 1 calc R U . . .
C4 C 0.8535(5) 0.5556(3) 0.3076(2) 0.0232(18) Uani 1 1 d . . . . .
C5 C 0.9148(5) 0.5545(4) 0.2739(2) 0.040(2) Uani 1 1 d . . . . .
H5A H 0.949893 0.596250 0.277621 0.060 Uiso 1 1 calc R U . . .
H5B H 0.889743 0.557886 0.246612 0.060 Uiso 1 1 calc R U . . .
H5C H 0.944323 0.508735 0.275625 0.060 Uiso 1 1 calc R U . . .
C3 C 0.8820(5) 0.5389(4) 0.3507(2) 0.052(2) Uani 1 1 d . . . . .
H3A H 0.861713 0.575653 0.370565 0.062 Uiso 1 1 calc R U . . .
H3B H 0.939374 0.540557 0.351464 0.062 Uiso 1 1 calc R U . . .
C6 C 0.8147(5) 0.6314(4) 0.3051(2) 0.052(2) Uani 1 1 d . . . . .
H6A H 0.775943 0.635805 0.327278 0.077 Uiso 1 1 calc R U . . .
H6B H 0.789318 0.637017 0.278077 0.077 Uiso 1 1 calc R U . . .
H6C H 0.854078 0.669676 0.308515 0.077 Uiso 1 1 calc R U . . .
C7 C 0.9138(5) 0.4014(4) 0.3525(2) 0.049(2) Uani 1 1 d . . . . .
H7A H 0.888893 0.353187 0.354116 0.074 Uiso 1 1 calc R U . . .
H7B H 0.956283 0.403830 0.372705 0.074 Uiso 1 1 calc R U . . .
H7C H 0.934427 0.408943 0.324466 0.074 Uiso 1 1 calc R U . . .
C39 C 0.5939(5) 0.2943(3) 0.3240(2) 0.0262(18) Uani 1 1 d . . . . .
C40 C 0.5263(5) 0.2583(3) 0.3156(2) 0.0270(19) Uani 1 1 d . . . . .
H40 H 0.505226 0.259241 0.288276 0.032 Uiso 1 1 calc R U . . .
C42 C 0.5207(4) 0.2183(3) 0.3875(2) 0.0232(18) Uani 1 1 d . . . . .
C44 C 0.4817(5) 0.1800(4) 0.4202(2) 0.033(2) Uani 1 1 d . . . . .
H44 H 0.502902 0.179560 0.447451 0.040 Uiso 1 1 calc R U . . .
C45 C 0.4130(5) 0.1438(4) 0.4119(2) 0.036(2) Uani 1 1 d . . . . .
H45 H 0.386954 0.118854 0.433762 0.043 Uiso 1 1 calc R U . . .
C46 C 0.3809(5) 0.1431(4) 0.3719(2) 0.041(2) Uani 1 1 d . . . . .
H46 H 0.334247 0.117231 0.366381 0.049 Uiso 1 1 calc R U . . .
C47 C 0.4180(5) 0.1803(4) 0.3410(2) 0.032(2) Uani 1 1 d . . . . .
H47 H 0.396255 0.179801 0.313868 0.039 Uiso 1 1 calc R U . . .
C43 C 0.5917(5) 0.2571(4) 0.3957(2) 0.0287(19) Uani 1 1 d . . . . .
H43 H 0.613643 0.256421 0.422774 0.034 Uiso 1 1 calc R U . . .
C37 C 0.6488(4) 0.3382(3) 0.2982(2) 0.0277(18) Uani 1 1 d . . . . .
H37A H 0.623633 0.379827 0.283814 0.033 Uiso 1 1 calc R U . . .
H37B H 0.678886 0.308109 0.278345 0.033 Uiso 1 1 calc R U . . .
C55 C 0.4519(4) 0.7082(7) 0.3656(3) 0.108(5) Uani 1 1 d G . . . .
H55 H 0.494321 0.728879 0.380345 0.130 Uiso 1 1 calc R U . . .
C54 C 0.4157(7) 0.6454(6) 0.38047(18) 0.117(6) Uani 1 1 d G . . . .
H54 H 0.433407 0.623103 0.405411 0.140 Uiso 1 1 calc R U . . .
C59 C 0.3536(7) 0.6152(3) 0.3589(3) 0.105(5) Uani 1 1 d G . . . .
H59 H 0.328908 0.572243 0.369055 0.126 Uiso 1 1 calc R U . . .
C58 C 0.3277(4) 0.6478(6) 0.3224(3) 0.083(4) Uani 1 1 d G . . . .
H58 H 0.285322 0.627160 0.307634 0.100 Uiso 1 1 calc R U . . .
C57 C 0.3639(6) 0.7106(5) 0.30750(18) 0.079(3) Uani 1 1 d G . . . .
H57 H 0.346234 0.732936 0.282568 0.095 Uiso 1 1 calc R U . . .
C56 C 0.4260(6) 0.7409(3) 0.3291(3) 0.082(4) Uani 1 1 d G . . . .
H56 H 0.450734 0.783796 0.318923 0.098 Uiso 1 1 calc R U . . .
C50 C 0.6939(4) 0.6624(4) 0.58996(17) 0.067(3) Uani 1 1 d G . . . .
H50 H 0.651334 0.695069 0.592797 0.081 Uiso 1 1 calc R U . . .
C49 C 0.6812(3) 0.5901(5) 0.57812(17) 0.064(3) Uani 1 1 d G . . . .
H49 H 0.629993 0.573353 0.572852 0.077 Uiso 1 1 calc R U . . .
C48 C 0.7435(5) 0.5423(3) 0.57397(15) 0.058(3) Uani 1 1 d G . . . .
H48 H 0.734876 0.492861 0.565875 0.069 Uiso 1 1 calc R U . . .
C53 C 0.8185(4) 0.5668(4) 0.58168(16) 0.063(3) Uani 1 1 d G . . . .
H53 H 0.861100 0.534084 0.578845 0.076 Uiso 1 1 calc R U . . .
C52 C 0.8312(4) 0.6391(4) 0.59353(16) 0.068(3) Uani 1 1 d G . . . .
H52 H 0.882442 0.655800 0.598790 0.082 Uiso 1 1 calc R U . . .
C51 C 0.7689(6) 0.6869(3) 0.59767(16) 0.067(3) Uani 1 1 d G . . . .
H51 H 0.777560 0.736293 0.605767 0.081 Uiso 1 1 calc R U . . .

loop_
_atom_site_aniso_label
_atom_site_aniso_U_11
_atom_site_aniso_U_22
_atom_site_aniso_U_33
_atom_site_aniso_U_23
_atom_site_aniso_U_13
_atom_site_aniso_U_12
Pd1 0.0216(3) 0.0238(3) 0.0280(3) 0.0004(3) -0.0014(3) -0.0039(3)
N1 0.039(5) 0.023(3) 0.025(4) 0.001(3) -0.003(3) 0.001(3)
N2 0.021(4) 0.017(3) 0.024(3) 0.000(2) -0.004(3) -0.005(3)
C38 0.019(5) 0.017(4) 0.035(5) 0.002(3) -0.010(4) -0.001(4)
C41 0.017(4) 0.020(3) 0.035(5) -0.001(4) -0.002(4) 0.004(3)
C13 0.031(6) 0.028(4) 0.021(4) -0.001(4) -0.005(3) -0.002(4)
C14 0.039(6) 0.032(4) 0.030(5) 0.009(4) -0.005(4) -0.001(4)
C15 0.056(8) 0.040(5) 0.031(5) 0.014(4) -0.001(5) -0.003(5)
C16 0.045(7) 0.063(6) 0.032(5) 0.008(5) 0.018(5) -0.008(5)
C17 0.049(6) 0.053(5) 0.032(5) -0.001(5) 0.005(4) 0.013(5)
C18 0.039(6) 0.026(4) 0.032(5) -0.006(4) 0.003(4) -0.002(4)
C22 0.032(6) 0.029(4) 0.035(5) 0.004(4) 0.007(4) 0.011(4)
C24 0.058(8) 0.034(5) 0.067(6) -0.007(5) 0.008(5) 0.006(5)
C23 0.032(6) 0.051(5) 0.038(5) -0.005(4) 0.002(4) 0.009(5)
C19 0.038(6) 0.025(4) 0.033(5) 0.004(4) -0.004(4) -0.006(4)
C21 0.045(7) 0.041(5) 0.058(6) 0.000(4) -0.014(5) 0.011(5)
C20 0.038(6) 0.047(5) 0.048(5) -0.015(4) 0.003(4) 0.003(4)
C8 0.032(5) 0.029(4) 0.025(5) -0.001(4) -0.005(4) 0.002(4)
C9 0.026(5) 0.036(5) 0.033(5) -0.001(4) 0.000(4) -0.002(4)
C12 0.054(7) 0.027(4) 0.054(6) -0.004(4) -0.018(5) 0.008(4)
C11 0.028(6) 0.062(6) 0.051(6) -0.001(4) -0.015(4) -0.012(5)
C10 0.029(6) 0.044(5) 0.042(5) -0.013(4) -0.012(4) -0.010(4)
C2 0.011(5) 0.037(5) 0.041(5) 0.004(4) -0.004(4) -0.009(4)
C1 0.029(5) 0.017(3) 0.034(4) -0.002(3) 0.001(4) 0.000(4)
C25 0.021(5) 0.018(4) 0.030(5) 0.003(3) -0.002(4) -0.004(4)
C30 0.026(6) 0.021(4) 0.028(5) -0.011(3) -0.003(4) 0.004(4)
C34 0.029(6) 0.037(4) 0.034(5) -0.006(4) 0.007(4) -0.004(4)
C35 0.053(7) 0.034(5) 0.077(7) 0.003(5) 0.030(5) 0.002(5)
C36 0.035(6) 0.052(5) 0.044(5) 0.001(4) 0.005(4) 0.007(4)
C29 0.032(6) 0.031(4) 0.038(5) -0.004(4) 0.006(5) 0.012(4)
C28 0.050(7) 0.055(6) 0.026(5) -0.010(4) -0.003(4) -0.012(5)
C27 0.027(5) 0.031(4) 0.044(5) 0.005(4) -0.002(4) 0.007(4)
C26 0.026(5) 0.031(4) 0.028(5) 0.004(4) 0.000(4) -0.013(4)
C31 0.019(5) 0.038(5) 0.034(5) -0.007(4) -0.001(4) 0.003(4)
C32 0.031(6) 0.060(6) 0.044(5) -0.001(4) 0.009(4) 0.003(5)
C33 0.040(6) 0.048(6) 0.048(5) 0.002(4) 0.002(4) 0.014(4)
C4 0.023(5) 0.026(4) 0.021(4) 0.002(3) -0.005(4) -0.010(4)
C5 0.034(6) 0.043(5) 0.043(5) 0.000(4) 0.007(4) -0.009(4)
C3 0.041(6) 0.066(6) 0.048(5) 0.017(5) -0.011(5) -0.036(5)
C6 0.051(7) 0.030(4) 0.074(6) -0.013(5) 0.016(5) -0.011(5)
C7 0.036(6) 0.084(6) 0.029(5) 0.008(5) 0.003(4) 0.012(5)
C39 0.016(5) 0.020(4) 0.043(5) 0.001(4) 0.002(4) 0.000(4)
C40 0.034(6) 0.026(4) 0.022(5) 0.001(3) 0.000(4) 0.007(4)
C42 0.016(5) 0.015(4) 0.039(5) 0.002(3) 0.004(4) 0.009(4)
C44 0.034(6) 0.034(4) 0.032(5) 0.000(4) 0.001(4) -0.006(4)
C45 0.020(5) 0.041(5) 0.046(5) -0.003(4) 0.015(4) -0.014(4)
C46 0.030(6) 0.051(6) 0.041(5) 0.007(4) -0.008(4) -0.013(5)
C47 0.021(5) 0.034(4) 0.041(5) 0.000(4) 0.001(4) -0.002(4)
C43 0.038(6) 0.025(4) 0.023(4) -0.009(3) 0.001(4) -0.001(4)
C37 0.024(5) 0.030(4) 0.029(4) -0.002(3) -0.005(4) -0.007(4)
C55 0.051(9) 0.163(14) 0.110(12) -0.057(9) -0.014(8) 0.066(10)
C54 0.169(19) 0.120(12) 0.061(8) 0.000(9) 0.015(10) 0.109(11)
C59 0.166(16) 0.069(8) 0.081(10) -0.007(8) 0.072(9) 0.025(9)
C58 0.062(9) 0.110(10) 0.078(9) -0.028(7) 0.028(7) -0.008(8)
C57 0.080(11) 0.101(9) 0.057(7) -0.003(7) 0.010(7) 0.029(8)
C56 0.061(10) 0.078(8) 0.107(10) -0.031(8) 0.015(7) 0.012(7)
C50 0.078(11) 0.081(8) 0.042(6) 0.017(5) 0.005(6) 0.037(7)
C49 0.046(8) 0.097(8) 0.050(6) -0.010(6) 0.004(5) -0.025(7)
C48 0.080(9) 0.049(6) 0.044(6) -0.009(5) 0.015(6) -0.014(6)
C53 0.067(9) 0.080(8) 0.042(6) 0.009(5) 0.004(5) -0.001(6)
C52 0.088(10) 0.074(7) 0.042(6) 0.014(6) 0.002(5) -0.046(8)
C51 0.088(11) 0.051(6) 0.063(7) 0.007(5) 0.006(7) 0.014(7)

loop_
_atom_type_symbol
_atom_type_description
_atom_type_scat_dispersion_real
_atom_type_scat_dispersion_imag
_atom_type_scat_source
C C 0.0033 0.0016 'International Tables Vol C Tables 4.2.6.8 and 6.1.1.4'
H H 0.0000 0.0000 'International Tables Vol C Tables 4.2.6.8 and 6.1.1.4'
N N 0.0061 0.0033 'International Tables Vol C Tables 4.2.6.8 and 6.1.1.4'
Pd Pd -0.9988 1.0072 'International Tables Vol C Tables 4.2.6.8 and 6.1.1.4'

loop_
_geom_angle_atom_site_label_1
_geom_angle_atom_site_label_2
_geom_angle_atom_site_label_3
_geom_angle
_geom_angle_site_symmetry_1
_geom_angle_site_symmetry_3
_geom_angle_publ_flag
C38 Pd1 N1 106.9(2) . . ?
C38 Pd1 C37 67.9(3) . . ?
C1 Pd1 N1 76.9(2) . . ?
C1 Pd1 C38 174.5(3) . . ?
C1 Pd1 C37 108.2(3) . . ?
C37 Pd1 N1 173.8(3) . . ?
C13 N1 Pd1 112.4(4) . . ?
C8 N1 Pd1 119.7(5) . . ?
C8 N1 C13 127.9(6) . . ?
C1 N2 C25 122.3(6) . . ?
C1 N2 C4 115.7(6) . . ?
C25 N2 C4 122.0(5) . . ?
C39 C38 Pd1 95.0(4) . . ?
C43 C38 Pd1 145.6(6) . . ?
C43 C38 C39 118.8(7) . . ?
C42 C41 C40 118.6(7) . . ?
C42 C41 C47 118.8(7) . . ?
C47 C41 C40 122.5(7) . . ?
C14 C13 N1 116.7(7) . . ?
C18 C13 N1 119.5(6) . . ?
C18 C13 C14 123.6(7) . . ?
C13 C14 C19 123.3(6) . . ?
C15 C14 C13 115.5(8) . . ?
C15 C14 C19 121.2(7) . . ?
C14 C15 H15 118.7 . . ?
C16 C15 C14 122.6(7) . . ?
C16 C15 H15 118.7 . . ?
C15 C16 H16 120.3 . . ?
C15 C16 C17 119.3(7) . . ?
C17 C16 H16 120.3 . . ?
C16 C17 H17 119.2 . . ?
C16 C17 C18 121.6(8) . . ?
C18 C17 H17 119.2 . . ?
C13 C18 C17 117.3(7) . . ?
C13 C18 C22 124.2(7) . . ?
C17 C18 C22 118.5(8) . . ?
C18 C22 H22 108.3 . . ?
C18 C22 C23 109.9(6) . . ?
C24 C22 C18 113.0(6) . . ?
C24 C22 H22 108.3 . . ?
C24 C22 C23 108.8(7) . . ?
C23 C22 H22 108.3 . . ?
C22 C24 H24A 109.5 . . ?
C22 C24 H24B 109.5 . . ?
C22 C24 H24C 109.5 . . ?
H24A C24 H24B 109.5 . . ?
H24A C24 H24C 109.5 . . ?
H24B C24 H24C 109.5 . . ?
C22 C23 H23A 109.5 . . ?
C22 C23 H23B 109.5 . . ?
C22 C23 H23C 109.5 . . ?
H23A C23 H23B 109.5 . . ?
H23A C23 H23C 109.5 . . ?
H23B C23 H23C 109.5 . . ?
C14 C19 H19 107.5 . . ?
C14 C19 C21 113.0(6) . . ?
C14 C19 C20 109.8(7) . . ?
C21 C19 H19 107.5 . . ?
C21 C19 C20 111.4(6) . . ?
C20 C19 H19 107.5 . . ?
C19 C21 H21A 109.5 . . ?
C19 C21 H21B 109.5 . . ?
C19 C21 H21C 109.5 . . ?
H21A C21 H21B 109.5 . . ?
H21A C21 H21C 109.5 . . ?
H21B C21 H21C 109.5 . . ?
C19 C20 H20A 109.5 . . ?
C19 C20 H20B 109.5 . . ?
C19 C20 H20C 109.5 . . ?
H20A C20 H20B 109.5 . . ?
H20A C20 H20C 109.5 . . ?
H20B C20 H20C 109.5 . . ?
N1 C8 C9 128.4(7) . . ?
N1 C8 C2 112.1(6) . . ?
C9 C8 C2 119.4(7) . . ?
C8 C9 C12 108.7(6) . . ?
C8 C9 C11 112.8(6) . . ?
C8 C9 C10 115.4(6) . . ?
C11 C9 C12 109.3(6) . . ?
C10 C9 C12 105.6(6) . . ?
C10 C9 C11 104.7(6) . . ?
C9 C12 H12A 109.5 . . ?
C9 C12 H12B 109.5 . . ?
C9 C12 H12C 109.5 . . ?
H12A C12 H12B 109.5 . . ?
H12A C12 H12C 109.5 . . ?
H12B C12 H12C 109.5 . . ?
C9 C11 H11A 109.5 . . ?
C9 C11 H11B 109.5 . . ?
C9 C11 H11C 109.5 . . ?
H11A C11 H11B 109.5 . . ?
H11A C11 H11C 109.5 . . ?
H11B C11 H11C 109.5 . . ?
C9 C10 H10A 109.5 . . ?
C9 C10 H10B 109.5 . . ?
C9 C10 H10C 109.5 . . ?
H10A C10 H10B 109.5 . . ?
H10A C10 H10C 109.5 . . ?
H10B C10 H10C 109.5 . . ?
C8 C2 C7 106.4(6) . . ?
C1 C2 C8 109.1(6) . . ?
C1 C2 C3 103.7(5) . . ?
C1 C2 C7 104.1(6) . . ?
C3 C2 C8 119.9(6) . . ?
C3 C2 C7 112.5(7) . . ?
N2 C1 Pd1 136.5(6) . . ?
N2 C1 C2 108.5(6) . . ?
C2 C1 Pd1 114.7(4) . . ?
C30 C25 N2 118.2(7) . . ?
C26 C25 N2 118.9(6) . . ?
C26 C25 C30 122.8(7) . . ?
C25 C30 C34 124.0(7) . . ?
C29 C30 C25 116.7(7) . . ?
C29 C30 C34 119.3(6) . . ?
C30 C34 H34 107.7 . . ?
C30 C34 C35 110.7(7) . . ?
C30 C34 C36 112.5(6) . . ?
C35 C34 H34 107.7 . . ?
C36 C34 H34 107.7 . . ?
C36 C34 C35 110.3(6) . . ?
C34 C35 H35A 109.5 . . ?
C34 C35 H35B 109.5 . . ?
C34 C35 H35C 109.5 . . ?
H35A C35 H35B 109.5 . . ?
H35A C35 H35C 109.5 . . ?
H35B C35 H35C 109.5 . . ?
C34 C36 H36A 109.5 . . ?
C34 C36 H36B 109.5 . . ?
C34 C36 H36C 109.5 . . ?
H36A C36 H36B 109.5 . . ?
H36A C36 H36C 109.5 . . ?
H36B C36 H36C 109.5 . . ?
C30 C29 H29 118.9 . . ?
C28 C29 C30 122.3(7) . . ?
C28 C29 H29 118.9 . . ?
C29 C28 H28 120.0 . . ?
C29 C28 C27 119.9(8) . . ?
C27 C28 H28 120.0 . . ?
C28 C27 H27 119.5 . . ?
C28 C27 C26 120.9(8) . . ?
C26 C27 H27 119.5 . . ?
C25 C26 C27 117.3(7) . . ?
C25 C26 C31 125.5(7) . . ?
C27 C26 C31 117.1(8) . . ?
C26 C31 H31 107.4 . . ?
C32 C31 C26 111.4(6) . . ?
C32 C31 H31 107.4 . . ?
C32 C31 C33 110.2(7) . . ?
C33 C31 C26 112.8(6) . . ?
C33 C31 H31 107.4 . . ?
C31 C32 H32A 109.5 . . ?
C31 C32 H32B 109.5 . . ?
C31 C32 H32C 109.5 . . ?
H32A C32 H32B 109.5 . . ?
H32A C32 H32C 109.5 . . ?
H32B C32 H32C 109.5 . . ?
C31 C33 H33A 109.5 . . ?
C31 C33 H33B 109.5 . . ?
C31 C33 H33C 109.5 . . ?
H33A C33 H33B 109.5 . . ?
H33A C33 H33C 109.5 . . ?
H33B C33 H33C 109.5 . . ?
N2 C4 C6 110.1(6) . . ?
C5 C4 N2 112.4(5) . . ?
C5 C4 C6 106.2(6) . . ?
C3 C4 N2 100.9(5) . . ?
C3 C4 C5 115.5(7) . . ?
C3 C4 C6 111.8(6) . . ?
C4 C5 H5A 109.5 . . ?
C4 C5 H5B 109.5 . . ?
C4 C5 H5C 109.5 . . ?
H5A C5 H5B 109.5 . . ?
H5A C5 H5C 109.5 . . ?
H5B C5 H5C 109.5 . . ?
C2 C3 H3A 110.1 . . ?
C2 C3 H3B 110.1 . . ?
C4 C3 C2 107.9(6) . . ?
C4 C3 H3A 110.1 . . ?
C4 C3 H3B 110.1 . . ?
H3A C3 H3B 108.4 . . ?
C4 C6 H6A 109.5 . . ?
C4 C6 H6B 109.5 . . ?
C4 C6 H6C 109.5 . . ?
H6A C6 H6B 109.5 . . ?
H6A C6 H6C 109.5 . . ?
H6B C6 H6C 109.5 . . ?
C2 C7 H7A 109.5 . . ?
C2 C7 H7B 109.5 . . ?
C2 C7 H7C 109.5 . . ?
H7A C7 H7B 109.5 . . ?
H7A C7 H7C 109.5 . . ?
H7B C7 H7C 109.5 . . ?
C38 C39 C37 104.0(6) . . ?
C40 C39 C38 122.4(7) . . ?
C40 C39 C37 133.5(7) . . ?
C41 C40 H40 120.1 . . ?
C39 C40 C41 119.7(7) . . ?
C39 C40 H40 120.1 . . ?
C41 C42 C44 119.1(7) . . ?
C41 C42 C43 120.7(6) . . ?
C44 C42 C43 120.2(7) . . ?
C42 C44 H44 120.2 . . ?
C45 C44 C42 119.6(7) . . ?
C45 C44 H44 120.2 . . ?
C44 C45 H45 119.4 . . ?
C44 C45 C46 121.3(7) . . ?
C46 C45 H45 119.4 . . ?
C45 C46 H46 120.6 . . ?
C47 C46 C45 118.8(8) . . ?
C47 C46 H46 120.6 . . ?
C41 C47 H47 118.8 . . ?
C46 C47 C41 122.4(7) . . ?
C46 C47 H47 118.8 . . ?
C38 C43 C42 119.7(7) . . ?
C38 C43 H43 120.1 . . ?
C42 C43 H43 120.1 . . ?
Pd1 C37 H37A 113.2 . . ?
Pd1 C37 H37B 113.2 . . ?
C39 C37 Pd1 92.3(4) . . ?
C39 C37 H37A 113.2 . . ?
C39 C37 H37B 113.2 . . ?
H37A C37 H37B 110.6 . . ?
C54 C55 H55 120.0 . . ?
C54 C55 C56 120.0 . . ?
C56 C55 H55 120.0 . . ?
C55 C54 H54 120.0 . . ?
C55 C54 C59 120.0 . . ?
C59 C54 H54 120.0 . . ?
C54 C59 H59 120.0 . . ?
C54 C59 C58 120.0 . . ?
C58 C59 H59 120.0 . . ?
C59 C58 H58 120.0 . . ?
C57 C58 C59 120.0 . . ?
C57 C58 H58 120.0 . . ?
C58 C57 H57 120.0 . . ?
C58 C57 C56 120.0 . . ?
C56 C57 H57 120.0 . . ?
C55 C56 H56 120.0 . . ?
C57 C56 C55 120.0 . . ?
C57 C56 H56 120.0 . . ?
C49 C50 H50 120.0 . . ?
C49 C50 C51 120.0 . . ?
C51 C50 H50 120.0 . . ?
C50 C49 H49 120.0 . . ?
C50 C49 C48 120.0 . . ?
C48 C49 H49 120.0 . . ?
C49 C48 H48 120.0 . . ?
C49 C48 C53 120.0 . . ?
C53 C48 H48 120.0 . . ?
C48 C53 H53 120.0 . . ?
C52 C53 C48 120.0 . . ?
C52 C53 H53 120.0 . . ?
C53 C52 H52 120.0 . . ?
C51 C52 C53 120.0 . . ?
C51 C52 H52 120.0 . . ?
C50 C51 H51 120.0 . . ?
C52 C51 C50 120.0 . . ?
C52 C51 H51 120.0 . . ?

loop_
_geom_bond_atom_site_label_1
_geom_bond_atom_site_label_2
_geom_bond_distance
_geom_bond_site_symmetry_2
_geom_bond_publ_flag
Pd1 N1 2.175(6) . ?
Pd1 C38 2.049(7) . ?
Pd1 C1 2.011(7) . ?
Pd1 C37 2.062(6) . ?
N1 C13 1.455(8) . ?
N1 C8 1.279(9) . ?
N2 C1 1.297(7) . ?
N2 C25 1.454(8) . ?
N2 C4 1.536(8) . ?
C38 C39 1.420(9) . ?
C38 C43 1.374(9) . ?
C41 C40 1.425(9) . ?
C41 C42 1.399(9) . ?
C41 C47 1.411(9) . ?
C13 C14 1.410(9) . ?
C13 C18 1.379(10) . ?
C14 C15 1.405(10) . ?
C14 C19 1.516(10) . ?
C15 H15 0.9500 . ?
C15 C16 1.366(11) . ?
C16 H16 0.9500 . ?
C16 C17 1.381(10) . ?
C17 H17 0.9500 . ?
C17 C18 1.396(10) . ?
C18 C22 1.517(9) . ?
C22 H22 1.0000 . ?
C22 C24 1.509(9) . ?
C22 C23 1.538(10) . ?
C24 H24A 0.9800 . ?
C24 H24B 0.9800 . ?
C24 H24C 0.9800 . ?
C23 H23A 0.9800 . ?
C23 H23B 0.9800 . ?
C23 H23C 0.9800 . ?
C19 H19 1.0000 . ?
C19 C21 1.527(9) . ?
C19 C20 1.532(9) . ?
C21 H21A 0.9800 . ?
C21 H21B 0.9800 . ?
C21 H21C 0.9800 . ?
C20 H20A 0.9800 . ?
C20 H20B 0.9800 . ?
C20 H20C 0.9800 . ?
C8 C9 1.524(9) . ?
C8 C2 1.548(9) . ?
C9 C12 1.554(9) . ?
C9 C11 1.552(11) . ?
C9 C10 1.547(9) . ?
C12 H12A 0.9800 . ?
C12 H12B 0.9800 . ?
C12 H12C 0.9800 . ?
C11 H11A 0.9800 . ?
C11 H11B 0.9800 . ?
C11 H11C 0.9800 . ?
C10 H10A 0.9800 . ?
C10 H10B 0.9800 . ?
C10 H10C 0.9800 . ?
C2 C1 1.524(10) . ?
C2 C3 1.534(9) . ?
C2 C7 1.555(10) . ?
C25 C30 1.411(9) . ?
C25 C26 1.368(10) . ?
C30 C34 1.505(10) . ?
C30 C29 1.383(10) . ?
C34 H34 1.0000 . ?
C34 C35 1.533(9) . ?
C34 C36 1.530(9) . ?
C35 H35A 0.9800 . ?
C35 H35B 0.9800 . ?
C35 H35C 0.9800 . ?
C36 H36A 0.9800 . ?
C36 H36B 0.9800 . ?
C36 H36C 0.9800 . ?
C29 H29 0.9500 . ?
C29 C28 1.356(11) . ?
C28 H28 0.9500 . ?
C28 C27 1.373(9) . ?
C27 H27 0.9500 . ?
C27 C26 1.410(9) . ?
C26 C31 1.537(9) . ?
C31 H31 1.0000 . ?
C31 C32 1.522(10) . ?
C31 C33 1.533(8) . ?
C32 H32A 0.9800 . ?
C32 H32B 0.9800 . ?
C32 H32C 0.9800 . ?
C33 H33A 0.9800 . ?
C33 H33B 0.9800 . ?
C33 H33C 0.9800 . ?
C4 C5 1.514(9) . ?
C4 C3 1.503(9) . ?
C4 C6 1.537(9) . ?
C5 H5A 0.9800 . ?
C5 H5B 0.9800 . ?
C5 H5C 0.9800 . ?
C3 H3A 0.9900 . ?
C3 H3B 0.9900 . ?
C6 H6A 0.9800 . ?
C6 H6B 0.9800 . ?
C6 H6C 0.9800 . ?
C7 H7A 0.9800 . ?
C7 H7B 0.9800 . ?
C7 H7C 0.9800 . ?
C39 C40 1.366(10) . ?
C39 C37 1.491(9) . ?
C40 H40 0.9500 . ?
C42 C44 1.432(9) . ?
C42 C43 1.438(10) . ?
C44 H44 0.9500 . ?
C44 C45 1.383(10) . ?
C45 H45 0.9500 . ?
C45 C46 1.402(9) . ?
C46 H46 0.9500 . ?
C46 C47 1.362(9) . ?
C47 H47 0.9500 . ?
C43 H43 0.9500 . ?
C37 H37A 0.9900 . ?
C37 H37B 0.9900 . ?
C55 H55 0.9500 . ?
C55 C54 1.3900 . ?
C55 C56 1.3900 . ?
C54 H54 0.9500 . ?
C54 C59 1.3900 . ?
C59 H59 0.9500 . ?
C59 C58 1.3900 . ?
C58 H58 0.9500 . ?
C58 C57 1.3900 . ?
C57 H57 0.9500 . ?
C57 C56 1.3900 . ?
C56 H56 0.9500 . ?
C50 H50 0.9500 . ?
C50 C49 1.3900 . ?
C50 C51 1.3900 . ?
C49 H49 0.9500 . ?
C49 C48 1.3900 . ?
C48 H48 0.9500 . ?
C48 C53 1.3900 . ?
C53 H53 0.9500 . ?
C53 C52 1.3900 . ?
C52 H52 0.9500 . ?
C52 C51 1.3900 . ?
C51 H51 0.9500 . ?

loop_
_geom_torsion_atom_site_label_1
_geom_torsion_atom_site_label_2
_geom_torsion_atom_site_label_3
_geom_torsion_atom_site_label_4
_geom_torsion
_geom_torsion_site_symmetry_1
_geom_torsion_site_symmetry_2
_geom_torsion_site_symmetry_3
_geom_torsion_site_symmetry_4
_geom_torsion_publ_flag
Pd1 N1 C13 C14 98.0(6) . . . . ?
Pd1 N1 C13 C18 -78.2(7) . . . . ?
Pd1 N1 C8 C9 171.8(6) . . . . ?
Pd1 N1 C8 C2 -10.3(8) . . . . ?
Pd1 C38 C39 C40 -172.5(6) . . . . ?
Pd1 C38 C39 C37 8.0(6) . . . . ?
Pd1 C38 C43 C42 168.2(7) . . . . ?
N1 C13 C14 C15 -176.8(6) . . . . ?
N1 C13 C14 C19 -0.3(10) . . . . ?
N1 C13 C18 C17 178.7(6) . . . . ?
N1 C13 C18 C22 -1.7(11) . . . . ?
N1 C8 C9 C12 -100.3(9) . . . . ?
N1 C8 C9 C11 138.3(8) . . . . ?
N1 C8 C9 C10 18.1(11) . . . . ?
N1 C8 C2 C1 25.4(8) . . . . ?
N1 C8 C2 C3 144.7(7) . . . . ?
N1 C8 C2 C7 -86.3(8) . . . . ?
N2 C25 C30 C34 0.7(10) . . . . ?
N2 C25 C30 C29 -179.9(6) . . . . ?
N2 C25 C26 C27 178.5(6) . . . . ?
N2 C25 C26 C31 -4.8(10) . . . . ?
N2 C4 C3 C2 13.9(8) . . . . ?
C38 C39 C40 C41 -0.4(11) . . . . ?
C38 C39 C37 Pd1 -7.9(5) . . . . ?
C41 C42 C44 C45 1.3(10) . . . . ?
C41 C42 C43 C38 -0.6(10) . . . . ?
C13 N1 C8 C9 -4.6(13) . . . . ?
C13 N1 C8 C2 173.3(6) . . . . ?
C13 C14 C15 C16 -2.1(12) . . . . ?
C13 C14 C19 C21 146.0(7) . . . . ?
C13 C14 C19 C20 -89.0(8) . . . . ?
C13 C18 C22 C24 -120.8(8) . . . . ?
C13 C18 C22 C23 117.4(8) . . . . ?
C14 C13 C18 C17 2.8(11) . . . . ?
C14 C13 C18 C22 -177.6(7) . . . . ?
C14 C15 C16 C17 2.8(13) . . . . ?
C15 C14 C19 C21 -37.8(10) . . . . ?
C15 C14 C19 C20 87.2(8) . . . . ?
C15 C16 C17 C18 -0.5(13) . . . . ?
C16 C17 C18 C13 -2.1(11) . . . . ?
C16 C17 C18 C22 178.2(7) . . . . ?
C17 C18 C22 C24 58.8(10) . . . . ?
C17 C18 C22 C23 -63.0(9) . . . . ?
C18 C13 C14 C15 -0.7(11) . . . . ?
C18 C13 C14 C19 175.7(7) . . . . ?
C19 C14 C15 C16 -178.7(8) . . . . ?
C8 N1 C13 C14 -85.4(9) . . . . ?
C8 N1 C13 C18 98.4(9) . . . . ?
C8 C2 C1 Pd1 -30.7(7) . . . . ?
C8 C2 C1 N2 144.5(6) . . . . ?
C8 C2 C3 C4 -140.2(7) . . . . ?
C9 C8 C2 C1 -156.5(6) . . . . ?
C9 C8 C2 C3 -37.2(10) . . . . ?
C9 C8 C2 C7 91.7(8) . . . . ?
C2 C8 C9 C12 82.0(8) . . . . ?
C2 C8 C9 C11 -39.4(9) . . . . ?
C2 C8 C9 C10 -159.6(6) . . . . ?
C1 N2 C25 C30 -87.7(8) . . . . ?
C1 N2 C25 C26 90.2(8) . . . . ?
C1 N2 C4 C5 119.3(7) . . . . ?
C1 N2 C4 C3 -4.3(8) . . . . ?
C1 N2 C4 C6 -122.5(6) . . . . ?
C1 C2 C3 C4 -18.2(8) . . . . ?
C25 N2 C1 Pd1 -13.7(11) . . . . ?
C25 N2 C1 C2 172.7(6) . . . . ?
C25 N2 C4 C5 -60.7(9) . . . . ?
C25 N2 C4 C3 175.7(6) . . . . ?
C25 N2 C4 C6 57.4(8) . . . . ?
C25 C30 C34 C35 105.4(8) . . . . ?
C25 C30 C34 C36 -130.7(7) . . . . ?
C25 C30 C29 C28 0.3(11) . . . . ?
C25 C26 C31 C32 -108.3(8) . . . . ?
C25 C26 C31 C33 127.1(7) . . . . ?
C30 C25 C26 C27 -3.7(10) . . . . ?
C30 C25 C26 C31 172.9(6) . . . . ?
C30 C29 C28 C27 -1.4(12) . . . . ?
C34 C30 C29 C28 179.8(7) . . . . ?
C29 C30 C34 C35 -74.1(9) . . . . ?
C29 C30 C34 C36 49.8(9) . . . . ?
C29 C28 C27 C26 -0.1(11) . . . . ?
C28 C27 C26 C25 2.6(10) . . . . ?
C28 C27 C26 C31 -174.4(6) . . . . ?
C27 C26 C31 C32 68.4(8) . . . . ?
C27 C26 C31 C33 -56.2(9) . . . . ?
C26 C25 C30 C34 -177.1(7) . . . . ?
C26 C25 C30 C29 2.3(10) . . . . ?
C4 N2 C1 Pd1 166.3(6) . . . . ?
C4 N2 C1 C2 -7.3(8) . . . . ?
C4 N2 C25 C30 92.4(7) . . . . ?
C4 N2 C25 C26 -89.7(8) . . . . ?
C5 C4 C3 C2 -107.5(7) . . . . ?
C3 C2 C1 Pd1 -159.6(5) . . . . ?
C3 C2 C1 N2 15.6(8) . . . . ?
C6 C4 C3 C2 130.9(7) . . . . ?
C7 C2 C1 Pd1 82.6(6) . . . . ?
C7 C2 C1 N2 -102.3(6) . . . . ?
C7 C2 C3 C4 93.7(8) . . . . ?
C39 C38 C43 C42 -0.7(10) . . . . ?
C40 C41 C42 C44 179.4(6) . . . . ?
C40 C41 C42 C43 1.5(10) . . . . ?
C40 C41 C47 C46 180.0(7) . . . . ?
C40 C39 C37 Pd1 172.7(8) . . . . ?
C42 C41 C40 C39 -1.0(10) . . . . ?
C42 C41 C47 C46 2.0(10) . . . . ?
C42 C44 C45 C46 0.6(11) . . . . ?
C44 C42 C43 C38 -178.5(6) . . . . ?
C44 C45 C46 C47 -1.3(11) . . . . ?
C45 C46 C47 C41 0.0(11) . . . . ?
C47 C41 C40 C39 -179.0(7) . . . . ?
C47 C41 C42 C44 -2.5(9) . . . . ?
C47 C41 C42 C43 179.6(6) . . . . ?
C43 C38 C39 C40 1.2(11) . . . . ?
C43 C38 C39 C37 -178.3(6) . . . . ?
C43 C42 C44 C45 179.2(7) . . . . ?
C37 C39 C40 C41 179.0(7) . . . . ?
C55 C54 C59 C58 0.0 . . . . ?
C54 C55 C56 C57 0.0 . . . . ?
C54 C59 C58 C57 0.0 . . . . ?
C59 C58 C57 C56 0.0 . . . . ?
C58 C57 C56 C55 0.0 . . . . ?
C56 C55 C54 C59 0.0 . . . . ?
C50 C49 C48 C53 0.0 . . . . ?
C49 C50 C51 C52 0.0 . . . . ?
C49 C48 C53 C52 0.0 . . . . ?
C48 C53 C52 C51 0.0 . . . . ?
C53 C52 C51 C50 0.0 . . . . ?
C51 C50 C49 C48 0.0 . . . . ?
